data_7249154
loop_
_publ_author_name
'Mahdavi, Seyedehmahbobeh'
'Bockfeld, Dirk'
'Esarev, Igor V.'
'Lippmann, Petra'
'Frank, Ren\'e'
'Br\"onstrup, Mark'
'Ott, Ingo'
'Tamm, Matthias'

_publ_section_title
;
 Gold(I) and Gold(III) Carbene Complexes from the Marine Betaine
 Norzooanemonin: Inhibition of Thioredoxin Reductase, Anti-proliferative
 and Antimicrobial Activity
;
_journal_name_full 'RSC Medicinal Chemistry'
_journal_paper_doi 10.1039/D4MD00358F
_journal_year 2024
_chemical_formula_moiety 'C8 H12 Au Cl N2 O2'
_chemical_formula_sum 'C8 H12 Au Cl N2 O2'
_chemical_formula_weight 400.61
_space_group_crystal_system monoclinic
_space_group_IT_number 14
_space_group_name_Hall '-P 2ybc'
_space_group_name_H-M_alt 'P 1 21/c 1'
_atom_sites_solution_hydrogens geom
_atom_sites_solution_primary iterative
_atom_sites_solution_secondary difmap
_audit_creation_method SHELXL-2018/3
_audit_update_record
;
2024-05-14 deposited with the CCDC.	2024-07-30 downloaded from the CCDC.
;
_cell_angle_alpha 90
_cell_angle_beta 96.314(2)
_cell_angle_gamma 90
_cell_formula_units_Z 8
_cell_length_a 17.5275(4)
_cell_length_b 7.06271(17)
_cell_length_c 17.9398(4)
_cell_measurement_reflns_used 39118
_cell_measurement_temperature 100(2)
_cell_measurement_theta_max 38.5740
_cell_measurement_theta_min 2.2710
_cell_volume 2207.33(9)
_computing_cell_refinement 'CrysAlisPro 1.171.42.64a (Rigaku OD, 2022)'
_computing_data_collection 'CrysAlisPro 1.171.42.64a (Rigaku OD, 2022)'
_computing_data_reduction 'CrysAlisPro 1.171.42.64a (Rigaku OD, 2022)'
_computing_publication_material 'OLEX2 v1.3 (O. V. Dolomanov et al., J. Appl. Cryst., 2009, 42, 339-341)'
_computing_structure_refinement 'SHELXL-2018/3 (G. M. Sheldrick, Acta Cryst., 2015, C71, 3-8)'
_computing_structure_solution 'SHELXT 2018/2 (G. M. Sheldrick, Acta Cryst., 2015, A71, 3-8)'
_diffrn_ambient_environment N~2~
_diffrn_ambient_temperature 100(2)
_diffrn_detector 'Hybrid Pixel Array Detector'
_diffrn_detector_area_resol_mean 10.0000
_diffrn_detector_type HyPix
_diffrn_measured_fraction_theta_full 1.000
_diffrn_measured_fraction_theta_max 0.959
_diffrn_measurement_device 'four-circle diffractometer'
_diffrn_measurement_device_type 'XtaLAB Synergy, Single source at offset/far, HyPix'
_diffrn_measurement_method '\w scans'
_diffrn_radiation_monochromator mirror
_diffrn_radiation_probe x-ray
_diffrn_radiation_type 'Mo K\a'
_diffrn_radiation_wavelength 0.71073
_diffrn_reflns_av_R_equivalents 0.0404
_diffrn_reflns_av_unetI/netI 0.0260
_diffrn_reflns_Laue_measured_fraction_full 1.000
_diffrn_reflns_Laue_measured_fraction_max 0.959
_diffrn_reflns_limit_h_max 30
_diffrn_reflns_limit_h_min -30
_diffrn_reflns_limit_k_max 12
_diffrn_reflns_limit_k_min -11
_diffrn_reflns_limit_l_max 30
_diffrn_reflns_limit_l_min -30
_diffrn_reflns_number 114486
_diffrn_reflns_point_group_measured_fraction_full 1.000
_diffrn_reflns_point_group_measured_fraction_max 0.959
_diffrn_reflns_theta_full 25.242
_diffrn_reflns_theta_max 38.264
_diffrn_reflns_theta_min 2.284
_diffrn_source 'micro-focus sealed X-ray tube'
_diffrn_source_type 'PhotonJet (Mo) X-ray Source'
_exptl_absorpt_coefficient_mu 13.548
_exptl_absorpt_correction_T_max 0.794
_exptl_absorpt_correction_T_min 0.413
_exptl_absorpt_correction_type gaussian
_exptl_absorpt_process_details
;
CrysAlisPro 1.171.42.64a (Rigaku Oxford Diffraction, 2022)
Numerical absorption correction based on gaussian integration over
a multifaceted crystal model
Empirical absorption correction using spherical harmonics,
implemented in SCALE3 ABSPACK scaling algorithm.
;
_exptl_crystal_colour colourless
_exptl_crystal_density_diffrn 2.411
_exptl_crystal_description irregular
_exptl_crystal_F_000 1488
_exptl_crystal_size_max 0.100
_exptl_crystal_size_mid 0.090
_exptl_crystal_size_min 0.040
_refine_diff_density_max 1.755
_refine_diff_density_min -1.499
_refine_diff_density_rms 0.172
_refine_ls_extinction_method none
_refine_ls_goodness_of_fit_ref 1.022
_refine_ls_hydrogen_treatment constr
_refine_ls_matrix_type full
_refine_ls_number_parameters 259
_refine_ls_number_reflns 11729
_refine_ls_number_restraints 0
_refine_ls_restrained_S_all 1.022
_refine_ls_R_factor_all 0.0405
_refine_ls_R_factor_gt 0.0262
_refine_ls_shift/su_max 0.005
_refine_ls_shift/su_mean 0.000
_refine_ls_structure_factor_coef Fsqd
_refine_ls_weighting_details 'w=1/[\s^2^(Fo^2^)+(0.0156P)^2^+2.6447P] where P=(Fo^2^+2Fc^2^)/3'
_refine_ls_weighting_scheme calc
_refine_ls_wR_factor_gt 0.0435
_refine_ls_wR_factor_ref 0.0460
_reflns_Friedel_coverage 0.000
_reflns_number_gt 9559
_reflns_number_total 11729
_reflns_threshold_expression 'I > 2\s(I)'
_cod_data_source_file d4md00358f2.cif
_cod_data_source_block sm24db
_cod_original_sg_symbol_H-M 'P 21/c'
_cod_database_code 7249154
_shelx_shelxl_version_number 2018/3
_shelx_space_group_comment
;
The symmetry employed for this shelxl refinement is uniquely defined
by the following loop, which should always be used as a source of
symmetry information in preference to the above space-group names.
They are only intended as comments.
;
_shelx_estimated_absorpt_t_min 0.344
_shelx_estimated_absorpt_t_max 0.613
_oxdiff_exptl_absorpt_empirical_full_min 0.893
_oxdiff_exptl_absorpt_empirical_full_max 1.126
_oxdiff_exptl_absorpt_empirical_details
;
Empirical correction (ABSPACK) includes:
- Absorption correction using spherical harmonics
- Frame scaling
- Detector area scaling
;

loop_
_space_group_symop_operation_xyz
'x, y, z'
'-x, y+1/2, -z+1/2'
'-x, -y, -z'
'x, -y-1/2, z-1/2'

loop_
_atom_site_label
_atom_site_type_symbol
_atom_site_fract_x
_atom_site_fract_y
_atom_site_fract_z
_atom_site_U_iso_or_equiv
_atom_site_adp_type
_atom_site_occupancy
_atom_site_site_symmetry_order
_atom_site_calc_flag
_atom_site_refinement_flags_posn
_atom_site_refinement_flags_adp
_atom_site_refinement_flags_occupancy
_atom_site_disorder_assembly
_atom_site_disorder_group
Au1 Au 0.26272(2) 0.15869(2) 0.48331(2) 0.01499(2) Uani 1 1 d . . . . .
Cl1 Cl 0.36861(3) 0.14830(8) 0.41942(3) 0.02042(10) Uani 1 1 d . . . . .
O1 O 0.09886(10) 0.0713(2) 0.75363(9) 0.0230(3) Uani 1 1 d . . . . .
O2 O -0.01790(9) 0.1025(2) 0.68839(9) 0.0192(3) Uani 1 1 d . . . . .
N1 N 0.09770(10) 0.2118(2) 0.50589(10) 0.0144(3) Uani 1 1 d . . . . .
N2 N 0.16274(10) 0.1195(2) 0.60839(10) 0.0149(3) Uani 1 1 d . . . . .
C1 C 0.16909(12) 0.1662(3) 0.53609(11) 0.0152(3) Uani 1 1 d . . . . .
C2 C 0.04622(12) 0.1938(3) 0.55738(11) 0.0157(3) Uani 1 1 d . . . . .
H2 H -0.007342 0.218389 0.549356 0.019 Uiso 1 1 calc R U . . .
C3 C 0.08647(11) 0.1338(3) 0.62256(11) 0.0144(3) Uani 1 1 d . . . . .
C4 C 0.07872(13) 0.2808(3) 0.42940(12) 0.0189(4) Uani 1 1 d . . . . .
H4A H 0.106711 0.398584 0.422699 0.028 Uiso 1 1 calc R U . . .
H4B H 0.023395 0.304603 0.420277 0.028 Uiso 1 1 calc R U . . .
H4C H 0.093301 0.185487 0.393874 0.028 Uiso 1 1 calc R U . . .
C5 C 0.22541(13) 0.0463(3) 0.66077(13) 0.0208(4) Uani 1 1 d . . . . .
H5A H 0.273342 0.050671 0.637387 0.031 Uiso 1 1 calc R U . . .
H5B H 0.214327 -0.084817 0.673802 0.031 Uiso 1 1 calc R U . . .
H5C H 0.230634 0.124046 0.706304 0.031 Uiso 1 1 calc R U . . .
C6 C 0.05902(13) 0.0986(3) 0.69548(12) 0.0167(4) Uani 1 1 d . . . . .
C7 C -0.05335(13) 0.0839(3) 0.75754(13) 0.0203(4) Uani 1 1 d . . . . .
H7A H -0.042515 0.197397 0.789350 0.024 Uiso 1 1 calc R U . . .
H7B H -0.032799 -0.028595 0.785914 0.024 Uiso 1 1 calc R U . . .
C8 C -0.13865(15) 0.0632(4) 0.73632(15) 0.0288(5) Uani 1 1 d . . . . .
H8A H -0.148983 -0.055606 0.708802 0.043 Uiso 1 1 calc R U . . .
H8B H -0.157507 0.169847 0.704554 0.043 Uiso 1 1 calc R U . . .
H8C H -0.164875 0.061731 0.781831 0.043 Uiso 1 1 calc R U . . .
Au1A Au 0.24306(2) 0.67522(2) 0.50943(2) 0.01526(2) Uani 1 1 d . . . . .
Cl1A Cl 0.12758(3) 0.66630(8) 0.55824(3) 0.02030(9) Uani 1 1 d . . . . .
O1A O 0.43082(11) 0.6068(3) 0.25709(9) 0.0267(4) Uani 1 1 d . . . . .
O2A O 0.54380(10) 0.6215(3) 0.33069(9) 0.0239(3) Uani 1 1 d . . . . .
N1A N 0.41268(10) 0.7251(2) 0.50328(10) 0.0148(3) Uani 1 1 d . . . . .
N2A N 0.35580(10) 0.6350(2) 0.39646(10) 0.0157(3) Uani 1 1 d . . . . .
C1A C 0.34298(12) 0.6794(3) 0.46730(11) 0.0146(3) Uani 1 1 d . . . . .
C2A C 0.46869(12) 0.7087(3) 0.45615(12) 0.0162(4) Uani 1 1 d . . . . .
H2A H 0.521904 0.733011 0.468326 0.019 Uiso 1 1 calc R U . . .
C3A C 0.43364(12) 0.6509(3) 0.38863(12) 0.0170(4) Uani 1 1 d . . . . .
C4A C 0.42480(13) 0.8014(3) 0.57911(12) 0.0193(4) Uani 1 1 d . . . . .
H4AA H 0.413940 0.937564 0.577845 0.029 Uiso 1 1 calc R U . . .
H4AB H 0.478210 0.780280 0.599854 0.029 Uiso 1 1 calc R U . . .
H4AC H 0.390418 0.737752 0.610643 0.029 Uiso 1 1 calc R U . . .
C5A C 0.29613(13) 0.5728(3) 0.33888(12) 0.0210(4) Uani 1 1 d . . . . .
H5AA H 0.309774 0.448628 0.319872 0.032 Uiso 1 1 calc R U . . .
H5AB H 0.291201 0.664501 0.297637 0.032 Uiso 1 1 calc R U . . .
H5AC H 0.247214 0.563345 0.360343 0.032 Uiso 1 1 calc R U . . .
C6A C 0.46705(13) 0.6239(3) 0.31799(13) 0.0193(4) Uani 1 1 d . . . . .
C7A C 0.58543(15) 0.6156(4) 0.26471(14) 0.0293(5) Uani 1 1 d . . . . .
H7AA H 0.590598 0.745005 0.244667 0.035 Uiso 1 1 calc R U . . .
H7AB H 0.557166 0.537026 0.225133 0.035 Uiso 1 1 calc R U . . .
C8A C 0.66322(14) 0.5325(4) 0.28727(15) 0.0271(5) Uani 1 1 d . . . . .
H8AA H 0.687057 0.596975 0.332297 0.041 Uiso 1 1 calc R U . . .
H8AB H 0.695412 0.548911 0.246397 0.041 Uiso 1 1 calc R U . . .
H8AC H 0.658052 0.397250 0.297849 0.041 Uiso 1 1 calc R U . . .

loop_
_atom_site_aniso_label
_atom_site_aniso_U_11
_atom_site_aniso_U_22
_atom_site_aniso_U_33
_atom_site_aniso_U_23
_atom_site_aniso_U_13
_atom_site_aniso_U_12
Au1 0.01354(3) 0.01596(3) 0.01543(3) 0.00114(3) 0.00148(2) -0.00003(3)
Cl1 0.0170(2) 0.0214(2) 0.0237(2) 0.00434(19) 0.00585(18) 0.00128(18)
O1 0.0250(8) 0.0270(9) 0.0169(7) 0.0025(6) 0.0014(6) -0.0019(6)
O2 0.0197(7) 0.0221(7) 0.0162(7) 0.0000(6) 0.0045(6) -0.0020(6)
N1 0.0156(7) 0.0152(7) 0.0121(7) -0.0011(6) 0.0005(6) 0.0005(6)
N2 0.0169(7) 0.0140(7) 0.0135(7) 0.0008(6) 0.0004(6) -0.0009(6)
C1 0.0167(8) 0.0144(9) 0.0142(8) -0.0003(7) 0.0006(7) -0.0004(7)
C2 0.0169(8) 0.0156(9) 0.0147(8) -0.0011(7) 0.0024(7) 0.0003(7)
C3 0.0168(8) 0.0120(8) 0.0146(8) -0.0013(6) 0.0032(7) -0.0001(6)
C4 0.0200(9) 0.0234(10) 0.0132(8) 0.0008(7) 0.0007(7) 0.0004(8)
C5 0.0188(9) 0.0243(11) 0.0183(9) 0.0026(8) -0.0026(8) 0.0020(8)
C6 0.0229(10) 0.0115(8) 0.0161(9) -0.0015(7) 0.0037(8) -0.0015(7)
C7 0.0259(11) 0.0177(10) 0.0186(10) -0.0002(7) 0.0092(8) -0.0009(8)
C8 0.0233(11) 0.0376(14) 0.0269(12) -0.0019(10) 0.0091(10) 0.0002(10)
Au1A 0.01389(3) 0.01558(3) 0.01631(3) -0.00033(3) 0.00165(2) -0.00067(3)
Cl1A 0.0158(2) 0.0211(2) 0.0245(2) -0.00360(19) 0.00437(18) -0.00249(18)
O1A 0.0311(9) 0.0328(9) 0.0165(7) 0.0004(7) 0.0042(7) 0.0049(8)
O2A 0.0240(8) 0.0297(9) 0.0193(7) 0.0022(7) 0.0089(6) 0.0051(7)
N1A 0.0161(7) 0.0152(7) 0.0131(7) 0.0005(6) 0.0017(6) -0.0003(6)
N2A 0.0168(7) 0.0136(7) 0.0165(7) 0.0002(6) 0.0011(6) 0.0008(6)
C1A 0.0166(8) 0.0121(8) 0.0150(8) 0.0018(7) 0.0016(7) 0.0001(7)
C2A 0.0170(8) 0.0161(9) 0.0160(8) 0.0026(7) 0.0036(7) 0.0011(7)
C3A 0.0207(9) 0.0144(9) 0.0165(8) 0.0019(7) 0.0045(7) 0.0028(7)
C4A 0.0196(9) 0.0233(10) 0.0149(8) -0.0012(7) 0.0024(7) -0.0021(8)
C5A 0.0215(10) 0.0239(11) 0.0162(9) 0.0000(8) -0.0043(8) -0.0008(8)
C6A 0.0260(10) 0.0140(9) 0.0195(9) 0.0032(7) 0.0091(8) 0.0038(8)
C7A 0.0326(13) 0.0336(13) 0.0246(11) 0.0076(10) 0.0159(10) 0.0102(11)
C8A 0.0261(11) 0.0265(12) 0.0307(12) 0.0006(9) 0.0118(10) -0.0003(9)

loop_
_atom_type_symbol
_atom_type_description
_atom_type_scat_dispersion_real
_atom_type_scat_dispersion_imag
_atom_type_scat_source
C C 0.0033 0.0016 'International Tables Vol C Tables 4.2.6.8 and 6.1.1.4'
H H 0.0000 0.0000 'International Tables Vol C Tables 4.2.6.8 and 6.1.1.4'
Au Au -2.0133 8.8022 'International Tables Vol C Tables 4.2.6.8 and 6.1.1.4'
Cl Cl 0.1484 0.1585 'International Tables Vol C Tables 4.2.6.8 and 6.1.1.4'
N N 0.0061 0.0033 'International Tables Vol C Tables 4.2.6.8 and 6.1.1.4'
O O 0.0106 0.0060 'International Tables Vol C Tables 4.2.6.8 and 6.1.1.4'

loop_
_exptl_crystal_face_index_h
_exptl_crystal_face_index_k
_exptl_crystal_face_index_l
_exptl_crystal_face_perp_dist
9 -2 -24 0.0323
11 -9 -7 0.0466
-20 0 16 0.0418
-16 -4 17 0.0341
18 -6 -10 0.0409
20 0 -16 0.0371
24 0 -10 0.0437
-14 -2 -19 0.0401
0 0 -1 0.0233
0 0 1 0.0196
2 -6 20 0.0243
-3 10 6 0.0429
-1 4 -23 0.0365
2 0 1 0.0353
1 -1 1 0.0328
-1 -2 0 0.0468
-11 -2 23 0.0205
-24 -3 3 0.0375

loop_
_geom_angle_atom_site_label_1
_geom_angle_atom_site_label_2
_geom_angle_atom_site_label_3
_geom_angle
_geom_angle_site_symmetry_1
_geom_angle_site_symmetry_3
_geom_angle_publ_flag
C1 Au1 Cl1 178.42(6) . . ?
C6 O2 C7 115.91(17) . . ?
C1 N1 C2 111.04(17) . . ?
C1 N1 C4 124.31(17) . . ?
C2 N1 C4 124.57(18) . . ?
C1 N2 C3 109.81(17) . . ?
C1 N2 C5 124.58(18) . . ?
C3 N2 C5 125.32(17) . . ?
N1 C1 N2 105.84(17) . . ?
N1 C1 Au1 126.52(15) . . ?
N2 C1 Au1 127.58(15) . . ?
C3 C2 N1 106.89(18) . . ?
C2 C3 N2 106.40(17) . . ?
C2 C3 C6 128.94(19) . . ?
N2 C3 C6 124.59(19) . . ?
O1 C6 O2 124.5(2) . . ?
O1 C6 C3 125.8(2) . . ?
O2 C6 C3 109.73(18) . . ?
O2 C7 C8 107.35(19) . . ?
C1A Au1A Cl1A 179.28(6) . . ?
C6A O2A C7A 116.44(19) . . ?
C1A N1A C2A 110.82(17) . . ?
C1A N1A C4A 124.30(17) . . ?
C2A N1A C4A 124.54(18) . . ?
C1A N2A C3A 110.02(18) . . ?
C1A N2A C5A 123.84(18) . . ?
C3A N2A C5A 126.10(18) . . ?
N2A C1A N1A 105.57(17) . . ?
N2A C1A Au1A 126.88(16) . . ?
N1A C1A Au1A 127.54(15) . . ?
C3A C2A N1A 106.93(19) . . ?
C2A C3A N2A 106.65(18) . . ?
C2A C3A C6A 128.7(2) . . ?
N2A C3A C6A 124.5(2) . . ?
O1A C6A O2A 124.8(2) . . ?
O1A C6A C3A 125.1(2) . . ?
O2A C6A C3A 110.1(2) . . ?
O2A C7A C8A 108.3(2) . . ?

loop_
_geom_bond_atom_site_label_1
_geom_bond_atom_site_label_2
_geom_bond_distance
_geom_bond_site_symmetry_2
_geom_bond_publ_flag
Au1 C1 1.984(2) . ?
Au1 Cl1 2.2873(5) . ?
O1 C6 1.205(3) . ?
O2 C6 1.341(3) . ?
O2 C7 1.453(3) . ?
N1 C1 1.347(3) . ?
N1 C2 1.366(3) . ?
N1 C4 1.460(3) . ?
N2 C1 1.355(3) . ?
N2 C3 1.392(3) . ?
N2 C5 1.459(3) . ?
C2 C3 1.365(3) . ?
C3 C6 1.464(3) . ?
C7 C8 1.509(3) . ?
Au1A C1A 1.982(2) . ?
Au1A Cl1A 2.2930(5) . ?
O1A C6A 1.208(3) . ?
O2A C6A 1.340(3) . ?
O2A C7A 1.458(3) . ?
N1A C1A 1.356(3) . ?
N1A C2A 1.369(3) . ?
N1A C4A 1.457(3) . ?
N2A C1A 1.352(3) . ?
N2A C3A 1.391(3) . ?
N2A C5A 1.455(3) . ?
C2A C3A 1.359(3) . ?
C3A C6A 1.466(3) . ?
C7A C8A 1.499(4) . ?

loop_
_geom_torsion_atom_site_label_1
_geom_torsion_atom_site_label_2
_geom_torsion_atom_site_label_3
_geom_torsion_atom_site_label_4
_geom_torsion
_geom_torsion_site_symmetry_1
_geom_torsion_site_symmetry_2
_geom_torsion_site_symmetry_3
_geom_torsion_site_symmetry_4
_geom_torsion_publ_flag
C2 N1 C1 N2 -0.4(2) . . . . ?
C4 N1 C1 N2 176.63(18) . . . . ?
C2 N1 C1 Au1 177.15(15) . . . . ?
C4 N1 C1 Au1 -5.8(3) . . . . ?
C3 N2 C1 N1 0.9(2) . . . . ?
C5 N2 C1 N1 174.99(19) . . . . ?
C3 N2 C1 Au1 -176.61(15) . . . . ?
C5 N2 C1 Au1 -2.5(3) . . . . ?
C1 N1 C2 C3 -0.3(2) . . . . ?
C4 N1 C2 C3 -177.27(19) . . . . ?
N1 C2 C3 N2 0.8(2) . . . . ?
N1 C2 C3 C6 177.8(2) . . . . ?
C1 N2 C3 C2 -1.1(2) . . . . ?
C5 N2 C3 C2 -175.11(19) . . . . ?
C1 N2 C3 C6 -178.27(19) . . . . ?
C5 N2 C3 C6 7.7(3) . . . . ?
C7 O2 C6 O1 4.0(3) . . . . ?
C7 O2 C6 C3 -175.54(17) . . . . ?
C2 C3 C6 O1 -168.9(2) . . . . ?
N2 C3 C6 O1 7.6(3) . . . . ?
C2 C3 C6 O2 10.6(3) . . . . ?
N2 C3 C6 O2 -172.81(18) . . . . ?
C6 O2 C7 C8 -171.91(19) . . . . ?
C3A N2A C1A N1A 0.7(2) . . . . ?
C5A N2A C1A N1A 178.46(18) . . . . ?
C3A N2A C1A Au1A -178.68(14) . . . . ?
C5A N2A C1A Au1A -0.9(3) . . . . ?
C2A N1A C1A N2A -0.4(2) . . . . ?
C4A N1A C1A N2A 173.27(18) . . . . ?
C2A N1A C1A Au1A 178.97(15) . . . . ?
C4A N1A C1A Au1A -7.4(3) . . . . ?
C1A N1A C2A C3A -0.1(2) . . . . ?
C4A N1A C2A C3A -173.69(19) . . . . ?
N1A C2A C3A N2A 0.5(2) . . . . ?
N1A C2A C3A C6A 175.8(2) . . . . ?
C1A N2A C3A C2A -0.7(2) . . . . ?
C5A N2A C3A C2A -178.45(19) . . . . ?
C1A N2A C3A C6A -176.27(19) . . . . ?
C5A N2A C3A C6A 6.0(3) . . . . ?
C7A O2A C6A O1A 6.0(3) . . . . ?
C7A O2A C6A C3A -173.75(19) . . . . ?
C2A C3A C6A O1A -165.3(2) . . . . ?
N2A C3A C6A O1A 9.2(4) . . . . ?
C2A C3A C6A O2A 14.4(3) . . . . ?
N2A C3A C6A O2A -171.06(19) . . . . ?
C6A O2A C7A C8A -156.2(2) . . . . ?

loop_
_exptl_oxdiff_crystal_face_indexfrac_h
_exptl_oxdiff_crystal_face_indexfrac_k
_exptl_oxdiff_crystal_face_indexfrac_l
_exptl_oxdiff_crystal_face_x
_exptl_oxdiff_crystal_face_y
_exptl_oxdiff_crystal_face_z
8.6385 -1.9674 -23.9987 0.3826 -0.9239 0.0090
10.7742 -8.6994 -6.6517 0.3531 -0.4119 0.8401
-20.4939 0.4753 16.2993 -0.8526 0.5226 -0.0089
-16.3359 -4.3997 17.0841 -0.7408 0.4548 0.4944
18.2821 -5.9554 -9.8038 0.6897 -0.4219 0.5885
20.4939 -0.4753 -16.2993 0.8526 -0.5226 0.0089
23.6699 0.3672 -9.8094 0.9723 -0.2335 0.0089
-13.7488 -1.6557 -18.9151 -0.5197 -0.8480 -0.1037
-0.0002 -0.0008 -0.9999 0.0024 -0.0385 -0.0096
0.0002 0.0008 0.9999 -0.0024 0.0385 0.0096
1.6074 -6.0686 19.6874 -0.0492 0.6157 0.7865
-3.0739 9.5770 6.4882 -0.0361 0.4714 -0.8812
-0.9860 4.2088 -22.6537 0.0614 -0.7728 -0.6317
1.9980 0.0004 0.9987 0.0773 0.0499 0.0214
0.9961 -0.9991 1.0031 0.0266 0.0194 0.1121
-1.0049 -1.9993 0.0083 -0.0615 -0.0553 0.1874
-11.2264 -2.1383 23.0013 -0.5273 0.7682 0.3631
-23.8344 -2.6108 3.2139 -0.9867 -0.0774 0.1432
